data_7711996
loop_
_publ_author_name
'Pramanik, Kuheli'
'Jagli&#x10d;i&#x107;, Zvonko'
'Herchel, Radovan'
'Brand&#xe3;o, Paula'
'Jana, Narayan Ch'
'Panja, Anangamohan'

_publ_section_title
;
 Combined experimental and theoretical studies on a series of mononuclear
 Ln<sup>III</sup> single-molecule magnets: dramatic influence of remote
 substitution on the magnetic dynamics in Dy analogues.
;
_journal_issue 5
_journal_name_full 'Dalton transactions (Cambridge, England : 2003)'
_journal_page_first 1241
_journal_page_last 1256
_journal_paper_doi 10.1039/d2dt03354b
_journal_volume 52
_journal_year 2023
_chemical_formula_sum 'C30 H32 Ho N5 O16'
_chemical_formula_weight 883.53
_space_group_crystal_system triclinic
_space_group_IT_number 2
_space_group_name_Hall '-P 1'
_space_group_name_H-M_alt 'P -1'
_atom_sites_solution_hydrogens mixed
_audit_creation_method SHELXL-2018/3
_audit_update_record
;
2022-10-17 deposited with the CCDC.	2022-12-21 downloaded from the CCDC.
;
_cell_angle_alpha 89.278(2)
_cell_angle_beta 78.052(2)
_cell_angle_gamma 76.709(2)
_cell_formula_units_Z 2
_cell_length_a 10.3010(5)
_cell_length_b 11.8039(6)
_cell_length_c 14.4529(7)
_cell_measurement_reflns_used 514
_cell_measurement_temperature 150(2)
_cell_measurement_theta_max 25.30
_cell_measurement_theta_min 2.94
_cell_volume 1672.10(14)
_computing_cell_refinement 'Bruker Smart'
_computing_data_collection 'Bruker Smart'
_computing_data_reduction 'Bruker Saint'
_computing_molecular_graphics 'Mercury (Macrae et al 2008)'
_computing_publication_material 'SHELXL-2016/4 (Sheldrick, 2016)'
_computing_structure_refinement 'SHELXL-2018/3 (Sheldrick, 2018)'
_computing_structure_solution 'SHELXT 2014/5 (Sheldrick, 2014)'
_diffrn_ambient_temperature 150(2)
_diffrn_measured_fraction_theta_full 1.000
_diffrn_measured_fraction_theta_max 0.999
_diffrn_measurement_device_type CCD
_diffrn_measurement_method 'omega and phi scans'
_diffrn_radiation_type MoK\a
_diffrn_radiation_wavelength 0.71073
_diffrn_reflns_av_R_equivalents 0.0371
_diffrn_reflns_av_unetI/netI 0.0243
_diffrn_reflns_Laue_measured_fraction_full 1.000
_diffrn_reflns_Laue_measured_fraction_max 0.999
_diffrn_reflns_limit_h_max 14
_diffrn_reflns_limit_h_min -14
_diffrn_reflns_limit_k_max 16
_diffrn_reflns_limit_k_min -16
_diffrn_reflns_limit_l_max 20
_diffrn_reflns_limit_l_min -20
_diffrn_reflns_number 81792
_diffrn_reflns_point_group_measured_fraction_full 1.000
_diffrn_reflns_point_group_measured_fraction_max 0.999
_diffrn_reflns_theta_full 25.242
_diffrn_reflns_theta_max 30.546
_diffrn_reflns_theta_min 2.244
_diffrn_source 'fine-focus sealed tube'
_exptl_absorpt_coefficient_mu 2.450
_exptl_absorpt_correction_T_max 0.7461
_exptl_absorpt_correction_T_min 0.6752
_exptl_absorpt_correction_type multi-scan
_exptl_crystal_colour bronze
_exptl_crystal_density_diffrn 1.755
_exptl_crystal_description plate
_exptl_crystal_F_000 884
_exptl_crystal_size_max 0.100
_exptl_crystal_size_mid 0.060
_exptl_crystal_size_min 0.030
_refine_diff_density_max 0.632
_refine_diff_density_min -0.656
_refine_diff_density_rms 0.080
_refine_ls_extinction_method none
_refine_ls_goodness_of_fit_ref 1.040
_refine_ls_hydrogen_treatment mixed
_refine_ls_matrix_type full
_refine_ls_number_parameters 497
_refine_ls_number_reflns 10251
_refine_ls_number_restraints 0
_refine_ls_restrained_S_all 1.040
_refine_ls_R_factor_all 0.0252
_refine_ls_R_factor_gt 0.0189
_refine_ls_shift/su_max 0.003
_refine_ls_shift/su_mean 0.000
_refine_ls_structure_factor_coef Fsqd
_refine_ls_weighting_details 'w=1/[\s^2^(Fo^2^)+(0.0177P)^2^+0.6510P] where P=(Fo^2^+2Fc^2^)/3'
_refine_ls_weighting_scheme calc
_refine_ls_wR_factor_gt 0.0390
_refine_ls_wR_factor_ref 0.0406
_reflns_Friedel_coverage 0.000
_reflns_number_gt 9264
_reflns_number_total 10251
_reflns_threshold_expression 'I > 2\s(I)'
_cod_data_source_file d2dt03354b2.cif
_cod_data_source_block f_CCDC5
_cod_depositor_comments 'Adding full bibliography for 7711991--7711996.cif.'
_cod_database_code 7711996
_shelx_shelxl_version_number 2018/3
_shelx_space_group_comment
;
The symmetry employed for this shelxl refinement is uniquely defined
by the following loop, which should always be used as a source of
symmetry information in preference to the above space-group names.
They are only intended as comments.
;
_shelx_estimated_absorpt_t_min 0.792
_shelx_estimated_absorpt_t_max 0.930

loop_
_space_group_symop_operation_xyz
'x, y, z'
'-x, -y, -z'

loop_
_atom_site_label
_atom_site_type_symbol
_atom_site_fract_x
_atom_site_fract_y
_atom_site_fract_z
_atom_site_U_iso_or_equiv
_atom_site_adp_type
_atom_site_occupancy
_atom_site_site_symmetry_order
_atom_site_calc_flag
_atom_site_refinement_flags_posn
_atom_site_refinement_flags_adp
_atom_site_refinement_flags_occupancy
_atom_site_disorder_assembly
_atom_site_disorder_group
Ho Ho 0.49556(2) 0.72126(2) 0.23952(2) 0.01405(2) Uani 1 1 d . . . . .
O1 O 0.44103(10) 0.90732(9) 0.18986(8) 0.0168(2) Uani 1 1 d . . . . .
O2 O 0.69821(10) 0.80609(9) 0.18501(8) 0.0190(2) Uani 1 1 d . . . . .
O3 O 0.06989(12) 0.99745(10) 0.26070(9) 0.0249(3) Uani 1 1 d . . . . .
O4 O 0.57105(11) 0.59374(9) 0.34604(7) 0.0154(2) Uani 1 1 d . . . . .
O5 O 0.43558(11) 0.52581(9) 0.22876(8) 0.0195(2) Uani 1 1 d . . . . .
O6 O 0.76553(12) 0.75022(10) 0.44065(8) 0.0226(2) Uani 1 1 d . . . . .
O8 O 0.56632(12) 0.67773(10) 0.07017(8) 0.0240(2) Uani 1 1 d . . . . .
O7 O 0.69581(12) 0.57321(10) 0.15435(8) 0.0224(2) Uani 1 1 d . . . . .
O9 O 0.75418(13) 0.55651(12) 0.00082(9) 0.0324(3) Uani 1 1 d . . . . .
O10 O 0.27514(12) 0.73829(10) 0.33966(8) 0.0245(2) Uani 1 1 d . . . . .
O11 O 0.28339(12) 0.74262(10) 0.18900(8) 0.0248(2) Uani 1 1 d . . . . .
O12 O 0.09347(12) 0.73278(12) 0.28573(11) 0.0369(3) Uani 1 1 d . . . . .
O13 O 0.50551(13) 0.83473(10) 0.37109(8) 0.0216(2) Uani 1 1 d . . . . .
N1 N 0.25682(12) 1.09214(11) 0.15483(9) 0.0156(2) Uani 1 1 d . . . . .
N2 N 0.72187(12) 0.53943(11) 0.47312(9) 0.0139(2) Uani 1 1 d . . . . .
N3 N 0.67517(14) 0.60022(11) 0.07289(9) 0.0197(3) Uani 1 1 d . . . . .
N4 N 0.21220(14) 0.73846(12) 0.27163(11) 0.0242(3) Uani 1 1 d . . . . .
C1 C 0.53275(14) 0.95988(12) 0.14513(10) 0.0142(3) Uani 1 1 d . . . . .
C2 C 0.67414(15) 0.90972(12) 0.13817(10) 0.0151(3) Uani 1 1 d . . . . .
C3 C 0.77283(15) 0.96111(13) 0.08976(11) 0.0175(3) Uani 1 1 d . . . . .
H3 H 0.866100 0.924808 0.086760 0.021 Uiso 1 1 calc R U . . .
C4 C 0.73885(15) 1.06744(13) 0.04395(10) 0.0173(3) Uani 1 1 d . . . . .
C5 C 0.60371(15) 1.11933(13) 0.05161(10) 0.0167(3) Uani 1 1 d . . . . .
H5 H 0.579034 1.191499 0.022539 0.020 Uiso 1 1 calc R U . . .
C6 C 0.49938(14) 1.06795(12) 0.10199(10) 0.0140(3) Uani 1 1 d . . . . .
C7 C 0.84964(16) 1.11957(15) -0.01236(12) 0.0227(3) Uani 1 1 d . . . . .
H7A H 0.891462 1.073362 -0.071296 0.034 Uiso 1 1 calc R U . . .
H7B H 0.919202 1.119517 0.024769 0.034 Uiso 1 1 calc R U . . .
H7C H 0.810334 1.199764 -0.027186 0.034 Uiso 1 1 calc R U . . .
C8 C 0.83520(16) 0.76166(16) 0.19895(13) 0.0266(4) Uani 1 1 d . . . . .
H8A H 0.896830 0.737211 0.137653 0.040 Uiso 1 1 calc R U . . .
H8B H 0.837156 0.694789 0.239950 0.040 Uiso 1 1 calc R U . . .
H8C H 0.864668 0.822787 0.228707 0.040 Uiso 1 1 calc R U . . .
C9 C 0.36180(15) 1.12823(13) 0.10874(10) 0.0158(3) Uani 1 1 d . . . . .
H9 H 0.344808 1.199815 0.077584 0.019 Uiso 1 1 calc R U . . .
C10 C 0.11796(15) 1.15136(13) 0.16528(11) 0.0162(3) Uani 1 1 d . . . . .
C11 C 0.02173(15) 1.09944(13) 0.22209(11) 0.0178(3) Uani 1 1 d . . . . .
C12 C -0.11636(16) 1.15478(14) 0.23534(11) 0.0209(3) Uani 1 1 d . . . . .
H12 H -0.183183 1.119571 0.272020 0.025 Uiso 1 1 calc R U . . .
C13 C -0.15601(16) 1.26053(15) 0.19524(12) 0.0234(3) Uani 1 1 d . . . . .
H13 H -0.250093 1.298135 0.205568 0.028 Uiso 1 1 calc R U . . .
C14 C -0.06027(16) 1.31275(14) 0.14000(12) 0.0240(3) Uani 1 1 d . . . . .
H14 H -0.088591 1.385857 0.113193 0.029 Uiso 1 1 calc R U . . .
C15 C 0.07688(16) 1.25734(14) 0.12432(12) 0.0213(3) Uani 1 1 d . . . . .
H15 H 0.142810 1.291712 0.085614 0.026 Uiso 1 1 calc R U . . .
C16 C 0.55910(14) 0.48519(12) 0.34933(10) 0.0130(3) Uani 1 1 d . . . . .
C17 C 0.48591(14) 0.44350(12) 0.28929(10) 0.0150(3) Uani 1 1 d . . . . .
C18 C 0.46804(15) 0.33150(13) 0.29334(11) 0.0173(3) Uani 1 1 d . . . . .
H18 H 0.417457 0.306897 0.252649 0.021 Uiso 1 1 calc R U . . .
C19 C 0.52365(15) 0.25228(12) 0.35704(11) 0.0166(3) Uani 1 1 d . . . . .
C20 C 0.59664(15) 0.28972(12) 0.41478(10) 0.0155(3) Uani 1 1 d . . . . .
H20 H 0.634702 0.237414 0.457855 0.019 Uiso 1 1 calc R U . . .
C21 C 0.61661(14) 0.40463(12) 0.41169(10) 0.0133(3) Uani 1 1 d . . . . .
C22 C 0.50474(18) 0.12925(14) 0.35712(12) 0.0238(3) Uani 1 1 d . . . . .
H22A H 0.561397 0.086610 0.299559 0.036 Uiso 1 1 calc R U . . .
H22B H 0.408664 0.130855 0.359071 0.036 Uiso 1 1 calc R U . . .
H22C H 0.531875 0.090375 0.412765 0.036 Uiso 1 1 calc R U . . .
C23 C 0.38322(19) 0.48374(15) 0.15385(12) 0.0262(4) Uani 1 1 d . . . . .
H23A H 0.453382 0.420637 0.117313 0.039 Uiso 1 1 calc R U . . .
H23B H 0.358313 0.547518 0.112106 0.039 Uiso 1 1 calc R U . . .
H23C H 0.302451 0.454536 0.181330 0.039 Uiso 1 1 calc R U . . .
C24 C 0.69704(14) 0.43598(12) 0.47151(10) 0.0147(3) Uani 1 1 d . . . . .
H24 H 0.734316 0.379342 0.512028 0.018 Uiso 1 1 calc R U . . .
C25 C 0.80257(14) 0.57964(13) 0.52745(10) 0.0149(3) Uani 1 1 d . . . . .
C26 C 0.82505(15) 0.69075(13) 0.50830(11) 0.0175(3) Uani 1 1 d . . . . .
C27 C 0.90691(17) 0.73423(14) 0.55779(12) 0.0235(3) Uani 1 1 d . . . . .
H27 H 0.923883 0.809287 0.545217 0.028 Uiso 1 1 calc R U . . .
C28 C 0.96327(17) 0.66755(15) 0.62525(12) 0.0245(3) Uani 1 1 d . . . . .
H28 H 1.019242 0.697321 0.658699 0.029 Uiso 1 1 calc R U . . .
C29 C 0.93929(16) 0.55744(15) 0.64497(11) 0.0224(3) Uani 1 1 d . . . . .
H29 H 0.977669 0.513007 0.692101 0.027 Uiso 1 1 calc R U . . .
C30 C 0.85934(15) 0.51316(14) 0.59557(11) 0.0188(3) Uani 1 1 d . . . . .
H30 H 0.843282 0.437805 0.608080 0.023 Uiso 1 1 calc R U . . .
H3A H 0.008(3) 0.981(2) 0.3045(18) 0.050(7) Uiso 1 1 d . . . . .
H6 H 0.796(2) 0.808(2) 0.4291(17) 0.044(7) Uiso 1 1 d . . . . .
H13A H 0.566(2) 0.813(2) 0.4049(16) 0.040(6) Uiso 1 1 d . . . . .
H13B H 0.437(3) 0.882(2) 0.4005(17) 0.044(7) Uiso 1 1 d . . . . .
H1 H 0.276(2) 1.0249(19) 0.1815(14) 0.029(5) Uiso 1 1 d . . . . .
H2 H 0.685(2) 0.5862(18) 0.4359(15) 0.030(5) Uiso 1 1 d . . . . .
N100 N 0.81417(14) 1.01994(12) 0.45945(10) 0.0222(3) Uani 1 1 d . . . . .
O103 O 0.86625(12) 0.93985(10) 0.39442(8) 0.0262(3) Uani 1 1 d . . . . .
O102 O 0.71137(13) 1.00783(11) 0.51874(10) 0.0334(3) Uani 1 1 d . . . . .
O101 O 0.86434(14) 1.10417(11) 0.46086(10) 0.0324(3) Uani 1 1 d . . . . .

loop_
_atom_site_aniso_label
_atom_site_aniso_U_11
_atom_site_aniso_U_22
_atom_site_aniso_U_33
_atom_site_aniso_U_23
_atom_site_aniso_U_13
_atom_site_aniso_U_12
Ho 0.01506(3) 0.01215(3) 0.01500(3) 0.00363(2) -0.00521(2) -0.00161(2)
O1 0.0130(5) 0.0149(5) 0.0222(5) 0.0064(4) -0.0035(4) -0.0032(4)
O2 0.0127(5) 0.0182(5) 0.0255(6) 0.0076(4) -0.0065(4) -0.0002(4)
O3 0.0196(6) 0.0182(5) 0.0315(6) 0.0083(5) 0.0037(5) -0.0023(4)
O4 0.0203(5) 0.0111(5) 0.0169(5) 0.0025(4) -0.0072(4) -0.0051(4)
O5 0.0258(6) 0.0160(5) 0.0205(5) 0.0022(4) -0.0146(5) -0.0037(4)
O6 0.0290(6) 0.0162(5) 0.0288(6) 0.0080(5) -0.0140(5) -0.0108(5)
O8 0.0269(6) 0.0239(6) 0.0210(6) 0.0050(4) -0.0098(5) -0.0012(5)
O7 0.0257(6) 0.0213(6) 0.0172(5) 0.0041(4) -0.0057(5) 0.0013(5)
O9 0.0315(7) 0.0411(8) 0.0207(6) -0.0056(5) 0.0009(5) -0.0058(6)
O10 0.0206(6) 0.0272(6) 0.0257(6) 0.0028(5) -0.0055(5) -0.0049(5)
O11 0.0255(6) 0.0239(6) 0.0281(6) 0.0097(5) -0.0133(5) -0.0059(5)
O12 0.0180(6) 0.0346(7) 0.0617(9) 0.0156(7) -0.0140(6) -0.0092(5)
O13 0.0253(6) 0.0173(5) 0.0211(6) -0.0005(4) -0.0073(5) -0.0007(5)
N1 0.0134(6) 0.0136(6) 0.0189(6) 0.0039(5) -0.0038(5) -0.0013(5)
N2 0.0133(6) 0.0144(6) 0.0147(6) 0.0028(5) -0.0048(5) -0.0031(4)
N3 0.0230(7) 0.0193(6) 0.0171(6) 0.0013(5) -0.0032(5) -0.0064(5)
N4 0.0191(7) 0.0167(6) 0.0377(8) 0.0065(6) -0.0100(6) -0.0024(5)
C1 0.0136(6) 0.0153(6) 0.0135(6) 0.0002(5) -0.0035(5) -0.0028(5)
C2 0.0156(7) 0.0139(6) 0.0151(7) 0.0017(5) -0.0048(5) -0.0009(5)
C3 0.0123(6) 0.0211(7) 0.0184(7) 0.0012(6) -0.0037(5) -0.0019(5)
C4 0.0154(7) 0.0212(7) 0.0154(7) 0.0017(6) -0.0024(6) -0.0055(6)
C5 0.0172(7) 0.0166(7) 0.0168(7) 0.0041(5) -0.0046(6) -0.0043(5)
C6 0.0136(6) 0.0138(6) 0.0143(6) 0.0012(5) -0.0035(5) -0.0020(5)
C7 0.0173(7) 0.0284(8) 0.0225(8) 0.0052(6) -0.0015(6) -0.0079(6)
C8 0.0149(7) 0.0295(9) 0.0357(9) 0.0099(7) -0.0114(7) -0.0006(6)
C9 0.0167(7) 0.0135(6) 0.0170(7) 0.0027(5) -0.0050(6) -0.0020(5)
C10 0.0129(6) 0.0155(7) 0.0193(7) -0.0004(5) -0.0037(5) -0.0014(5)
C11 0.0179(7) 0.0160(7) 0.0184(7) -0.0019(5) -0.0024(6) -0.0030(6)
C12 0.0144(7) 0.0263(8) 0.0206(7) -0.0041(6) -0.0005(6) -0.0047(6)
C13 0.0144(7) 0.0296(9) 0.0231(8) -0.0038(6) -0.0052(6) 0.0025(6)
C14 0.0203(8) 0.0214(8) 0.0274(8) 0.0035(6) -0.0075(7) 0.0034(6)
C15 0.0170(7) 0.0204(7) 0.0249(8) 0.0057(6) -0.0045(6) -0.0015(6)
C16 0.0117(6) 0.0124(6) 0.0145(6) 0.0011(5) -0.0021(5) -0.0026(5)
C17 0.0140(6) 0.0150(7) 0.0154(7) 0.0020(5) -0.0039(5) -0.0015(5)
C18 0.0160(7) 0.0178(7) 0.0186(7) -0.0024(6) -0.0034(6) -0.0048(5)
C19 0.0170(7) 0.0123(6) 0.0197(7) 0.0001(5) -0.0005(6) -0.0045(5)
C20 0.0166(7) 0.0125(6) 0.0163(7) 0.0029(5) -0.0018(5) -0.0031(5)
C21 0.0126(6) 0.0127(6) 0.0138(6) 0.0012(5) -0.0014(5) -0.0027(5)
C22 0.0317(9) 0.0159(7) 0.0271(8) 0.0017(6) -0.0080(7) -0.0108(6)
C23 0.0371(10) 0.0242(8) 0.0236(8) 0.0007(6) -0.0186(7) -0.0089(7)
C24 0.0143(6) 0.0146(6) 0.0142(7) 0.0032(5) -0.0026(5) -0.0022(5)
C25 0.0121(6) 0.0172(7) 0.0153(7) -0.0006(5) -0.0023(5) -0.0037(5)
C26 0.0171(7) 0.0168(7) 0.0197(7) 0.0005(6) -0.0053(6) -0.0046(6)
C27 0.0234(8) 0.0198(8) 0.0307(9) -0.0026(6) -0.0104(7) -0.0073(6)
C28 0.0211(8) 0.0271(8) 0.0270(8) -0.0076(7) -0.0093(7) -0.0047(6)
C29 0.0195(7) 0.0287(8) 0.0193(8) 0.0010(6) -0.0086(6) -0.0020(6)
C30 0.0169(7) 0.0203(7) 0.0192(7) 0.0023(6) -0.0047(6) -0.0038(6)
N100 0.0226(7) 0.0173(6) 0.0255(7) 0.0027(5) -0.0037(6) -0.0034(5)
O103 0.0297(6) 0.0176(5) 0.0274(6) -0.0021(5) 0.0048(5) -0.0070(5)
O102 0.0305(7) 0.0254(6) 0.0354(7) 0.0006(5) 0.0105(6) -0.0043(5)
O101 0.0361(7) 0.0218(6) 0.0427(8) -0.0010(5) -0.0093(6) -0.0127(5)

loop_
_atom_type_symbol
_atom_type_description
_atom_type_scat_dispersion_real
_atom_type_scat_dispersion_imag
_atom_type_scat_source
C C 0.0033 0.0016 'International Tables Vol C Tables 4.2.6.8 and 6.1.1.4'
H H 0.0000 0.0000 'International Tables Vol C Tables 4.2.6.8 and 6.1.1.4'
N N 0.0061 0.0033 'International Tables Vol C Tables 4.2.6.8 and 6.1.1.4'
O O 0.0106 0.0060 'International Tables Vol C Tables 4.2.6.8 and 6.1.1.4'
Ho Ho -0.2175 4.6783 'International Tables Vol C Tables 4.2.6.8 and 6.1.1.4'

loop_
_geom_angle_atom_site_label_1
_geom_angle_atom_site_label_2
_geom_angle_atom_site_label_3
_geom_angle
_geom_angle_site_symmetry_1
_geom_angle_site_symmetry_3
_geom_angle_publ_flag
O4 Ho O1 150.35(4) . . ?
O4 Ho O13 73.54(4) . . ?
O1 Ho O13 77.18(4) . . ?
O4 Ho O10 85.06(4) . . ?
O1 Ho O10 93.01(4) . . ?
O13 Ho O10 77.17(4) . . ?
O4 Ho O11 125.93(4) . . ?
O1 Ho O11 73.52(4) . . ?
O13 Ho O11 119.69(4) . . ?
O10 Ho O11 53.58(4) . . ?
O4 Ho O8 121.72(4) . . ?
O1 Ho O8 82.06(4) . . ?
O13 Ho O8 147.71(4) . . ?
O10 Ho O8 128.81(4) . . ?
O11 Ho O8 76.55(4) . . ?
O4 Ho O7 71.77(4) . . ?
O1 Ho O7 122.27(4) . . ?
O13 Ho O7 122.34(4) . . ?
O10 Ho O7 141.42(4) . . ?
O11 Ho O7 117.92(4) . . ?
O8 Ho O7 52.10(4) . . ?
O4 Ho O2 100.86(4) . . ?
O1 Ho O2 66.58(3) . . ?
O13 Ho O2 74.95(4) . . ?
O10 Ho O2 148.41(4) . . ?
O11 Ho O2 132.91(4) . . ?
O8 Ho O2 74.19(4) . . ?
O7 Ho O2 68.29(4) . . ?
O4 Ho O5 66.53(3) . . ?
O1 Ho O5 140.92(4) . . ?
O13 Ho O5 131.64(4) . . ?
O10 Ho O5 73.39(4) . . ?
O11 Ho O5 68.94(4) . . ?
O8 Ho O5 79.12(4) . . ?
O7 Ho O5 69.24(4) . . ?
O2 Ho O5 137.51(4) . . ?
O4 Ho N4 105.20(4) . . ?
O1 Ho N4 84.26(4) . . ?
O13 Ho N4 100.03(4) . . ?
O10 Ho N4 26.99(4) . . ?
O11 Ho N4 26.71(4) . . ?
O8 Ho N4 102.21(4) . . ?
O7 Ho N4 132.72(4) . . ?
O2 Ho N4 150.84(4) . . ?
O5 Ho N4 66.92(4) . . ?
O4 Ho N3 96.99(4) . . ?
O1 Ho N3 102.10(4) . . ?
O13 Ho N3 139.12(4) . . ?
O10 Ho N3 142.79(4) . . ?
O11 Ho N3 98.35(4) . . ?
O8 Ho N3 26.22(4) . . ?
O7 Ho N3 25.93(4) . . ?
O2 Ho N3 67.86(4) . . ?
O5 Ho N3 73.53(4) . . ?
N4 Ho N3 120.71(4) . . ?
C1 O1 Ho 122.58(9) . . ?
C2 O2 C8 116.77(12) . . ?
C2 O2 Ho 115.60(8) . . ?
C8 O2 Ho 127.61(9) . . ?
C11 O3 H3A 110.2(17) . . ?
C16 O4 Ho 123.91(9) . . ?
C17 O5 C23 116.42(12) . . ?
C17 O5 Ho 115.24(8) . . ?
C23 O5 Ho 126.74(9) . . ?
C26 O6 H6 108.3(17) . . ?
N3 O8 Ho 96.84(8) . . ?
N3 O7 Ho 94.80(8) . . ?
N4 O10 Ho 95.29(9) . . ?
N4 O11 Ho 95.16(9) . . ?
Ho O13 H13A 122.6(15) . . ?
Ho O13 H13B 121.6(17) . . ?
H13A O13 H13B 112(2) . . ?
C9 N1 C10 126.11(13) . . ?
C9 N1 H1 115.4(13) . . ?
C10 N1 H1 118.4(13) . . ?
C24 N2 C25 127.79(13) . . ?
C24 N2 H2 114.1(14) . . ?
C25 N2 H2 118.1(14) . . ?
O9 N3 O7 122.41(14) . . ?
O9 N3 O8 121.53(13) . . ?
O7 N3 O8 116.05(12) . . ?
O9 N3 Ho 175.24(11) . . ?
O7 N3 Ho 59.28(7) . . ?
O8 N3 Ho 56.94(7) . . ?
O12 N4 O11 122.66(15) . . ?
O12 N4 O10 121.88(15) . . ?
O11 N4 O10 115.45(13) . . ?
O12 N4 Ho 172.89(11) . . ?
O11 N4 Ho 58.12(7) . . ?
O10 N4 Ho 57.72(7) . . ?
O1 C1 C6 123.05(13) . . ?
O1 C1 C2 120.49(13) . . ?
C6 C1 C2 116.46(13) . . ?
C3 C2 O2 125.15(13) . . ?
C3 C2 C1 121.92(13) . . ?
O2 C2 C1 112.93(12) . . ?
C2 C3 C4 121.36(13) . . ?
C2 C3 H3 119.3 . . ?
C4 C3 H3 119.3 . . ?
C5 C4 C3 118.03(14) . . ?
C5 C4 C7 121.70(14) . . ?
C3 C4 C7 120.26(13) . . ?
C4 C5 C6 121.60(14) . . ?
C4 C5 H5 119.2 . . ?
C6 C5 H5 119.2 . . ?
C1 C6 C9 121.08(13) . . ?
C1 C6 C5 120.57(13) . . ?
C9 C6 C5 118.34(13) . . ?
C4 C7 H7A 109.5 . . ?
C4 C7 H7B 109.5 . . ?
H7A C7 H7B 109.5 . . ?
C4 C7 H7C 109.5 . . ?
H7A C7 H7C 109.5 . . ?
H7B C7 H7C 109.5 . . ?
O2 C8 H8A 109.5 . . ?
O2 C8 H8B 109.5 . . ?
H8A C8 H8B 109.5 . . ?
O2 C8 H8C 109.5 . . ?
H8A C8 H8C 109.5 . . ?
H8B C8 H8C 109.5 . . ?
N1 C9 C6 124.44(13) . . ?
N1 C9 H9 117.8 . . ?
C6 C9 H9 117.8 . . ?
C15 C10 C11 120.58(14) . . ?
C15 C10 N1 122.84(14) . . ?
C11 C10 N1 116.55(13) . . ?
O3 C11 C12 124.14(14) . . ?
O3 C11 C10 117.05(13) . . ?
C12 C11 C10 118.81(14) . . ?
C13 C12 C11 120.16(15) . . ?
C13 C12 H12 119.9 . . ?
C11 C12 H12 119.9 . . ?
C12 C13 C14 120.94(14) . . ?
C12 C13 H13 119.5 . . ?
C14 C13 H13 119.5 . . ?
C15 C14 C13 119.48(15) . . ?
C15 C14 H14 120.3 . . ?
C13 C14 H14 120.3 . . ?
C14 C15 C10 119.99(15) . . ?
C14 C15 H15 120.0 . . ?
C10 C15 H15 120.0 . . ?
O4 C16 C21 122.79(13) . . ?
O4 C16 C17 120.47(12) . . ?
C21 C16 C17 116.74(12) . . ?
C18 C17 O5 124.66(13) . . ?
C18 C17 C16 121.73(13) . . ?
O5 C17 C16 113.61(12) . . ?
C17 C18 C19 121.15(14) . . ?
C17 C18 H18 119.4 . . ?
C19 C18 H18 119.4 . . ?
C20 C19 C18 118.33(13) . . ?
C20 C19 C22 122.35(14) . . ?
C18 C19 C22 119.29(14) . . ?
C19 C20 C21 121.50(13) . . ?
C19 C20 H20 119.2 . . ?
C21 C20 H20 119.2 . . ?
C20 C21 C16 120.52(13) . . ?
C20 C21 C24 118.29(13) . . ?
C16 C21 C24 121.18(13) . . ?
C19 C22 H22A 109.5 . . ?
C19 C22 H22B 109.5 . . ?
H22A C22 H22B 109.5 . . ?
C19 C22 H22C 109.5 . . ?
H22A C22 H22C 109.5 . . ?
H22B C22 H22C 109.5 . . ?
O5 C23 H23A 109.5 . . ?
O5 C23 H23B 109.5 . . ?
H23A C23 H23B 109.5 . . ?
O5 C23 H23C 109.5 . . ?
H23A C23 H23C 109.5 . . ?
H23B C23 H23C 109.5 . . ?
N2 C24 C21 122.70(13) . . ?
N2 C24 H24 118.7 . . ?
C21 C24 H24 118.7 . . ?
C30 C25 C26 120.91(14) . . ?
C30 C25 N2 122.77(13) . . ?
C26 C25 N2 116.31(13) . . ?
O6 C26 C27 123.68(14) . . ?
O6 C26 C25 117.21(13) . . ?
C27 C26 C25 119.11(14) . . ?
C28 C27 C26 119.67(15) . . ?
C28 C27 H27 120.2 . . ?
C26 C27 H27 120.2 . . ?
C27 C28 C29 121.08(15) . . ?
C27 C28 H28 119.5 . . ?
C29 C28 H28 119.5 . . ?
C30 C29 C28 119.64(15) . . ?
C30 C29 H29 120.2 . . ?
C28 C29 H29 120.2 . . ?
C29 C30 C25 119.59(15) . . ?
C29 C30 H30 120.2 . . ?
C25 C30 H30 120.2 . . ?
O101 N100 O102 122.94(14) . . ?
O101 N100 O103 119.88(14) . . ?
O102 N100 O103 117.17(13) . . ?

loop_
_geom_bond_atom_site_label_1
_geom_bond_atom_site_label_2
_geom_bond_distance
_geom_bond_site_symmetry_2
_geom_bond_publ_flag
Ho O4 2.2670(10) . ?
Ho O1 2.2834(10) . ?
Ho O13 2.3725(12) . ?
Ho O10 2.3932(12) . ?
Ho O11 2.4033(11) . ?
Ho O8 2.4304(11) . ?
Ho O7 2.4839(11) . ?
Ho O2 2.4983(11) . ?
Ho O5 2.5363(11) . ?
Ho N4 2.8187(14) . ?
Ho N3 2.8793(13) . ?
O1 C1 1.3047(17) . ?
O2 C2 1.3876(17) . ?
O2 C8 1.4428(18) . ?
O3 C11 1.3527(19) . ?
O3 H3A 0.85(3) . ?
O4 C16 1.3144(17) . ?
O5 C17 1.3831(17) . ?
O5 C23 1.4450(18) . ?
O6 C26 1.3630(18) . ?
O6 H6 0.82(2) . ?
O8 N3 1.2812(17) . ?
O7 N3 1.2633(16) . ?
O9 N3 1.2178(18) . ?
O10 N4 1.2847(18) . ?
O11 N4 1.2723(19) . ?
O12 N4 1.2150(18) . ?
O13 H13A 0.86(2) . ?
O13 H13B 0.83(3) . ?
N1 C9 1.3042(19) . ?
N1 C10 1.4181(18) . ?
N1 H1 0.88(2) . ?
N2 C24 1.3052(19) . ?
N2 C25 1.4122(18) . ?
N2 H2 0.85(2) . ?
C1 C6 1.415(2) . ?
C1 C2 1.423(2) . ?
C2 C3 1.367(2) . ?
C3 C4 1.417(2) . ?
C3 H3 0.9500 . ?
C4 C5 1.368(2) . ?
C4 C7 1.506(2) . ?
C5 C6 1.420(2) . ?
C5 H5 0.9500 . ?
C6 C9 1.416(2) . ?
C7 H7A 0.9800 . ?
C7 H7B 0.9800 . ?
C7 H7C 0.9800 . ?
C8 H8A 0.9800 . ?
C8 H8B 0.9800 . ?
C8 H8C 0.9800 . ?
C9 H9 0.9500 . ?
C10 C15 1.392(2) . ?
C10 C11 1.401(2) . ?
C11 C12 1.396(2) . ?
C12 C13 1.381(2) . ?
C12 H12 0.9500 . ?
C13 C14 1.390(2) . ?
C13 H13 0.9500 . ?
C14 C15 1.386(2) . ?
C14 H14 0.9500 . ?
C15 H15 0.9500 . ?
C16 C21 1.4171(19) . ?
C16 C17 1.420(2) . ?
C17 C18 1.375(2) . ?
C18 C19 1.414(2) . ?
C18 H18 0.9500 . ?
C19 C20 1.371(2) . ?
C19 C22 1.509(2) . ?
C20 C21 1.417(2) . ?
C20 H20 0.9500 . ?
C21 C24 1.420(2) . ?
C22 H22A 0.9800 . ?
C22 H22B 0.9800 . ?
C22 H22C 0.9800 . ?
C23 H23A 0.9800 . ?
C23 H23B 0.9800 . ?
C23 H23C 0.9800 . ?
C24 H24 0.9500 . ?
C25 C30 1.391(2) . ?
C25 C26 1.398(2) . ?
C26 C27 1.394(2) . ?
C27 C28 1.383(2) . ?
C27 H27 0.9500 . ?
C28 C29 1.393(2) . ?
C28 H28 0.9500 . ?
C29 C30 1.383(2) . ?
C29 H29 0.9500 . ?
C30 H30 0.9500 . ?
N100 O101 1.2235(18) . ?
N100 O102 1.2518(18) . ?
N100 O103 1.2827(18) . ?

loop_
_geom_hbond_atom_site_label_D
_geom_hbond_atom_site_label_H
_geom_hbond_atom_site_label_A
_geom_hbond_distance_DH
_geom_hbond_distance_HA
_geom_hbond_distance_DA
_geom_hbond_angle_DHA
_geom_hbond_site_symmetry_A
_geom_hbond_publ_flag
O3 H3A N100 0.85(3) 2.64(3) 3.4387(18) 156(2) 1_455 yes
O3 H3A O103 0.85(3) 1.89(3) 2.7462(16) 176(2) 1_455 yes
O6 H6 N100 0.82(2) 2.60(2) 3.3575(18) 155(2) . yes
O6 H6 O103 0.82(2) 1.88(2) 2.6974(16) 176(2) . yes
O6 H6 O102 0.82(2) 2.58(2) 3.1429(18) 127(2) . yes
O13 H13A O6 0.86(2) 2.19(2) 3.0068(17) 160(2) . yes
O13 H13B O102 0.83(3) 1.94(3) 2.7699(17) 173(2) 2_676 yes
N1 H1 O1 0.88(2) 1.96(2) 2.6614(16) 136.5(18) . yes
N2 H2 O4 0.85(2) 1.91(2) 2.6253(16) 141.1(19) . yes
C15 H15 O9 0.95 2.48 3.389(2) 159.4 2_675 yes
C23 H23B O11 0.98 2.45 3.005(2) 115.1 . yes
C24 H24 O10 0.95 2.54 3.4166(18) 154.2 2_666 yes
C30 H30 O12 0.95 2.56 3.343(2) 139.6 2_666 yes
C15 H15 O9 0.95 2.48 3.389(2) 159.4 2_675 yes
C23 H23B O11 0.98 2.45 3.005(2) 115.1 . yes
C24 H24 O10 0.95 2.54 3.4166(18) 154.2 2_666 yes
C27 H27 O101 0.95 2.60 3.325(2) 133.5 2_776 yes
C30 H30 O12 0.95 2.56 3.343(2) 139.6 2_666 yes
O3 H3A N100 0.85(3) 2.64(3) 3.4387(18) 156(2) 1_455 yes
O3 H3A O103 0.85(3) 1.89(3) 2.7462(16) 176(2) 1_455 yes
O6 H6 N100 0.82(2) 2.60(2) 3.3575(18) 155(2) . yes
O6 H6 O103 0.82(2) 1.88(2) 2.6974(16) 176(2) . yes
O6 H6 O102 0.82(2) 2.58(2) 3.1429(18) 127(2) . yes
O13 H13A O6 0.86(2) 2.19(2) 3.0068(17) 160(2) . yes
O13 H13B O102 0.83(3) 1.94(3) 2.7699(17) 173(2) 2_676 yes
N1 H1 O1 0.88(2) 1.96(2) 2.6614(16) 136.5(18) . yes
N2 H2 O4 0.85(2) 1.91(2) 2.6253(16) 141.1(19) . yes
